data_1570227
loop_
_publ_author_name
'Soriano-L&#xf3;pez, Joaqu&#xed;n'
'Steuber, Friedrich W.'
'Mulahmetovi&#x107;, Muhamed'
'Besora, Maria'
'Clemente-Juan, Juan Modesto'
'O'Doherty, Mariah'
'Zhu, Nian-Yong'
'Hill, Craig L.'
'Coronado, Eugenio'
'Poblet, Josep M.'
'Schmitt, Wolfgang'

_publ_section_title
;
 Accelerating water oxidation - a mixed Co/Fe polyoxometalate with
 improved turnover characteristics.
;
_journal_issue 47
_journal_name_full 'Chemical science'
_journal_page_first 13722
_journal_page_last 13733
_journal_paper_doi 10.1039/d3sc04002j
_journal_volume 14
_journal_year 2023
_chemical_formula_moiety 'Co4 Fe2 H75 Na14 O105.5 W18'
_chemical_formula_sum 'Co4 Fe2 H75 Na14 O105.5 W18'
_chemical_formula_weight 5741.93
_space_group_crystal_system triclinic
_space_group_IT_number 2
_space_group_name_Hall '-P 1'
_space_group_name_H-M_alt 'P -1'
_atom_sites_solution_hydrogens difmap
_audit_creation_date 2020-08-26
_audit_creation_method
;
Olex2 1.3
(compiled 2020.07.31 svn.rc2a77460 for OlexSys, GUI svn.r6145)
;
_audit_update_record
;
2023-09-29 deposited with the CCDC.	2023-10-30 downloaded from the CCDC.
;
_cell_angle_alpha 99.3780(10)
_cell_angle_beta 104.1870(10)
_cell_angle_gamma 101.318(2)
_cell_formula_units_Z 1
_cell_length_a 12.2859(6)
_cell_length_b 13.6630(6)
_cell_length_c 14.9308(6)
_cell_measurement_reflns_used 9915
_cell_measurement_temperature 100(2)
_cell_measurement_theta_max 33.20
_cell_measurement_theta_min 2.35
_cell_volume 2323.17(18)
_computing_cell_refinement 'SAINT v8.37A (Bruker, 2015)'
_computing_data_reduction 'SAINT v8.37A (Bruker, 2015)'
_computing_molecular_graphics 'Olex2 1.3 (Dolomanov et al., 2009)'
_computing_publication_material 'Olex2 1.3 (Dolomanov et al., 2009)'
_computing_structure_refinement 'SHELXL 2018/3 (Sheldrick, 2015)'
_computing_structure_solution 'XT (Sheldrick, 2015)'
_diffrn_ambient_temperature 100.15
_diffrn_measured_fraction_theta_full 0.999
_diffrn_measured_fraction_theta_max 0.995
_diffrn_measurement_device_type 'Bruker APEX-II CCD'
_diffrn_measurement_method '\f and \w scans'
_diffrn_radiation_type MoK\a
_diffrn_radiation_wavelength 0.71073
_diffrn_reflns_av_R_equivalents 0.0627
_diffrn_reflns_av_unetI/netI 0.0736
_diffrn_reflns_Laue_measured_fraction_full 0.999
_diffrn_reflns_Laue_measured_fraction_max 0.995
_diffrn_reflns_limit_h_max 18
_diffrn_reflns_limit_h_min -9
_diffrn_reflns_limit_k_max 21
_diffrn_reflns_limit_k_min -21
_diffrn_reflns_limit_l_max 22
_diffrn_reflns_limit_l_min -22
_diffrn_reflns_number 54956
_diffrn_reflns_point_group_measured_fraction_full 0.999
_diffrn_reflns_point_group_measured_fraction_max 0.995
_diffrn_reflns_theta_full 25.242
_diffrn_reflns_theta_max 33.201
_diffrn_reflns_theta_min 1.559
_exptl_absorpt_coefficient_mu 23.369
_exptl_absorpt_correction_T_max 0.7465
_exptl_absorpt_correction_T_min 0.2149
_exptl_absorpt_correction_type multi-scan
_exptl_absorpt_process_details
'SADABS-2016/2 (Bruker,2016/2) was used for absorption correction. wR2(int) was 0.1382 before and 0.0619 after correction. The Ratio of minimum to maximum transmission is 0.2879. The \l/2 correction factor is Not present.'
_exptl_crystal_colour brown
_exptl_crystal_colour_primary brown
_exptl_crystal_density_diffrn 4.087
_exptl_crystal_description rod
_exptl_crystal_F_000 2541
_exptl_crystal_size_max 0.276
_exptl_crystal_size_mid 0.097
_exptl_crystal_size_min 0.048
_refine_diff_density_max 5.598
_refine_diff_density_min -5.698
_refine_diff_density_rms 0.568
_refine_ls_extinction_method none
_refine_ls_goodness_of_fit_ref 1.057
_refine_ls_hydrogen_treatment constr
_refine_ls_matrix_type full
_refine_ls_number_parameters 692
_refine_ls_number_reflns 17691
_refine_ls_number_restraints 30
_refine_ls_restrained_S_all 1.058
_refine_ls_R_factor_all 0.0950
_refine_ls_R_factor_gt 0.0570
_refine_ls_shift/su_max 0.000
_refine_ls_shift/su_mean 0.000
_refine_ls_structure_factor_coef Fsqd
_refine_ls_weighting_details 'w=1/[\s^2^(Fo^2^)+(0.0519P)^2^+88.9756P] where P=(Fo^2^+2Fc^2^)/3'
_refine_ls_weighting_scheme calc
_refine_ls_wR_factor_gt 0.1250
_refine_ls_wR_factor_ref 0.1462
_reflns_Friedel_coverage 0.000
_reflns_number_gt 12429
_reflns_number_total 17691
_reflns_threshold_expression 'I > 2\s(I)'
_cod_data_source_file d3sc04002j2.cif
_cod_data_source_block Co2Fe2rod
_cod_depositor_comments 'Adding full bibliography for 1570226--1570229.cif.'
_cod_original_formula_sum 'Co4 H75 Fe2 Na14 O105.5 W18'
_cod_database_code 1570227
_shelx_shelxl_version_number 2018/3
_shelx_space_group_comment
;
The symmetry employed for this shelxl refinement is uniquely defined
by the following loop, which should always be used as a source of
symmetry information in preference to the above space-group names.
They are only intended as comments.
;
_shelx_estimated_absorpt_t_max 0.400
_shelx_estimated_absorpt_t_min 0.060
_olex2_refinement_description
;
1. Fixed Uiso
 At 1.5 times of:
  All O(H,H) groups
2. Uiso/Uaniso restraints and constraints
Uanis(O49B) \\sim Ueq, Uanis(O48B) \\sim Ueq, Uanis(O48A) \\sim Ueq: with sigma
of 0.01 and sigma for terminal atoms of 0.02
Uanis(Na5) \\sim Ueq: with sigma of 0.01 and sigma for terminal atoms of 0.02
Uanis(O38) \\sim Ueq: with sigma of 0.01 and sigma for terminal atoms of 0.02
3. Others
 Fixed Sof: Na4(0.5) Na5(0.5) Na7(0.5) O42(0.5) O44(0.5) O49B(0.75) O48A(0.5)
 O48B(0.5) Na6(0.75) Na9(0.75) O0AA(0.5)
4.a Rotating group:
 O35(H35A,H35B)
;
_olex2_submission_special_instructions 'No special instructions were received'

loop_
_space_group_symop_operation_xyz
'x, y, z'
'-x, -y, -z'

loop_
_atom_site_label
_atom_site_type_symbol
_atom_site_fract_x
_atom_site_fract_y
_atom_site_fract_z
_atom_site_U_iso_or_equiv
_atom_site_adp_type
_atom_site_occupancy
_atom_site_site_symmetry_order
_atom_site_calc_flag
_atom_site_refinement_flags_posn
_atom_site_refinement_flags_adp
_atom_site_refinement_flags_occupancy
_atom_site_disorder_assembly
_atom_site_disorder_group
W1 W 0.28792(4) 0.14776(4) 0.11134(3) 0.01628(10) Uani 1 1 d . . . . .
W2 W 0.14465(4) 0.36710(4) 0.11894(3) 0.01446(9) Uani 1 1 d . . . . .
W3 W 0.08257(4) 0.16901(4) 0.25870(3) 0.01553(9) Uani 1 1 d . . . . .
W4 W 0.49335(4) 0.14431(3) 0.30183(3) 0.01398(9) Uani 1 1 d . . . . .
W5 W 0.54394(4) 0.31659(4) 0.17983(3) 0.01455(9) Uani 1 1 d . . . . .
W6 W 0.40181(4) 0.53220(4) 0.19051(3) 0.01459(9) Uani 1 1 d . . . . .
W7 W 0.21827(4) 0.54954(4) 0.31508(3) 0.01424(9) Uani 1 1 d . . . . .
W8 W 0.15729(4) 0.35244(4) 0.45551(3) 0.01443(9) Uani 1 1 d . . . . .
W9 W 0.28911(4) 0.16572(3) 0.44804(3) 0.01397(9) Uani 1 1 d . . . . .
Co1 Co 0.36221(12) 0.34920(11) 0.32382(10) 0.0099(3) Uani 1 1 d . . . . .
Co2 Co 0.64623(13) 0.40298(11) 0.43601(11) 0.0116(3) Uani 1 1 d . . . . .
Fe1 Fe 0.47429(13) 0.41883(11) 0.55680(11) 0.0099(3) Uani 1 1 d . . . . .
Na1 Na 0.7272(7) 0.4410(8) 0.0313(7) 0.064(3) Uani 1 1 d . . . . .
Na2 Na 0.8222(9) 0.6554(9) 0.2053(6) 0.068(3) Uani 1 1 d . . . . .
Na3 Na 0.9566(9) 0.3818(8) 0.2580(8) 0.074(3) Uani 1 1 d . . . . .
Na4 Na 0.7688(13) -0.0454(11) 0.1476(10) 0.039(3) Uani 0.5 1 d . . P A .
Na5 Na 0.946(2) 0.1230(18) -0.0660(18) 0.088(7) Uani 0.5 1 d . U P A .
Na7 Na 0.6087(16) -0.1205(12) 0.2856(19) 0.077(7) Uani 0.5 1 d . . P A .
Na8 Na 0.7753(9) 0.0661(7) 0.4212(7) 0.064(2) Uani 1 1 d . . . . .
O10 O 0.8068(9) 0.2010(8) 0.3433(8) 0.029(2) Uani 1 1 d . . . . .
O1 O 0.2100(9) 0.0598(7) 0.0075(7) 0.026(2) Uani 1 1 d . . . . .
O1AA O 0.7955(11) 0.3224(11) -0.0691(11) 0.053(4) Uani 1 1 d . . . . .
O2 O 0.0282(8) 0.3369(7) 0.0151(6) 0.0218(19) Uani 1 1 d . . . . .
O3 O -0.0514(8) 0.0849(7) 0.1948(7) 0.026(2) Uani 1 1 d . . . . .
O4 O 0.2213(8) 0.2632(6) 0.0888(6) 0.0176(17) Uani 1 1 d . . . . .
O5 O 0.0807(7) 0.2783(6) 0.1923(6) 0.0167(16) Uani 1 1 d . . . . .
O6 O 0.1786(7) 0.1259(7) 0.1851(6) 0.0190(17) Uani 1 1 d . . . . .
O7 O 0.3707(8) 0.0667(7) 0.1771(7) 0.0199(18) Uani 1 1 d . . . . .
O8 O 0.4148(8) 0.2115(7) 0.0732(7) 0.0217(18) Uani 1 1 d . . . . .
O9 O 0.2506(8) 0.4625(7) 0.0837(7) 0.0218(18) Uani 1 1 d . . . . .
O2AA O 0.0995(7) 0.4738(6) 0.1906(6) 0.0177(17) Uani 1 1 d . . . . .
O11 O 0.0286(7) 0.2504(6) 0.3492(6) 0.0160(16) Uani 1 1 d . . . . .
O12 O 0.1378(8) 0.0914(6) 0.3467(7) 0.0207(18) Uani 1 1 d . . . . .
O13 O 0.4105(7) 0.2551(6) 0.2416(6) 0.0126(14) Uani 1 1 d . . . . .
O14 O 0.2926(7) 0.4338(6) 0.2502(6) 0.0125(14) Uani 1 1 d . . . . .
O15 O 0.2424(7) 0.2738(6) 0.3622(6) 0.0143(15) Uani 1 1 d . . . . .
O16 O 0.5818(7) 0.1927(7) 0.2184(6) 0.0173(16) Uani 1 1 d . . . . .
O17 O 0.6355(9) 0.3322(7) 0.1067(7) 0.0222(19) Uani 1 1 d . . . . .
O18 O 0.4567(7) 0.4164(6) 0.1499(6) 0.0162(16) Uani 1 1 d . . . . .
O19 O 0.4508(8) 0.6133(7) 0.1220(7) 0.0210(18) Uani 1 1 d . . . . .
O20 O 0.3021(7) 0.6158(6) 0.2364(6) 0.0158(16) Uani 1 1 d . . . . .
O21 O 0.1434(8) 0.6429(7) 0.3368(7) 0.0202(18) Uani 1 1 d . . . . .
O22 O 0.1468(8) 0.4463(6) 0.3703(6) 0.0162(16) Uani 1 1 d . . . . .
O23 O 0.0641(8) 0.3870(7) 0.5190(7) 0.0209(18) Uani 1 1 d . . . . .
O24 O 0.1863(8) 0.2355(6) 0.5076(6) 0.0166(16) Uani 1 1 d . . . . .
O25 O 0.2882(9) 0.0690(7) 0.5106(7) 0.025(2) Uani 1 1 d . . . . .
O26 O 0.3678(7) 0.1185(6) 0.3599(6) 0.0161(16) Uani 1 1 d . . . . .
O27 O 0.5505(9) 0.0391(7) 0.3202(7) 0.0231(19) Uani 1 1 d . . . . .
O28 O 0.5805(7) 0.2436(6) 0.4003(6) 0.0132(15) Uani 1 1 d . . . . .
O29 O 0.6292(7) 0.3954(6) 0.2928(6) 0.0164(16) Uani 1 1 d . . . . .
O30 O 0.5096(7) 0.5739(7) 0.3030(6) 0.0156(16) Uani 1 1 d . . . . .
O31 O 0.3487(7) 0.5894(6) 0.4173(6) 0.0154(16) Uani 1 1 d . . . . .
O32 O 0.2997(7) 0.4331(6) 0.5263(6) 0.0136(15) Uani 1 1 d . . . . .
O33 O 0.4153(7) 0.2650(6) 0.5212(6) 0.0155(16) Uani 1 1 d . . . . .
O34 O 0.4888(7) 0.4282(6) 0.4261(6) 0.0126(15) Uani 1 1 d . . . . .
O35 O 0.8098(8) 0.3784(7) 0.4520(7) 0.0226(19) Uani 1 1 d . . . . .
H35A H 0.859738 0.426654 0.497099 0.034 Uiso 1 1 d R U . . .
H35B H 0.830916 0.385623 0.401271 0.034 Uiso 1 1 d R U . . .
O36 O 0.8370(19) 0.7976(15) 0.1298(14) 0.089(6) Uani 1 1 d . . . . .
O37 O 0.7026(13) 0.7256(10) 0.2998(8) 0.051(4) Uani 1 1 d . . . . .
O38 O 0.992(2) 0.769(2) 0.317(2) 0.127(9) Uani 1 1 d . U . . .
O39 O 0.9148(10) 0.5540(9) 0.1194(8) 0.035(3) Uani 1 1 d . . . . .
O40 O 0.8460(15) 0.5054(14) 0.2910(11) 0.073(5) Uani 1 1 d . . . . .
O41 O 0.8305(14) 0.2611(15) 0.1428(14) 0.082(6) Uani 1 1 d . . . . .
O42 O 0.812(3) 0.107(2) 0.0625(19) 0.062(10) Uani 0.5 1 d . . P . .
O43 O 0.6244(18) 0.0465(13) 0.0885(13) 0.075(5) Uani 1 1 d . . . . .
O44 O 0.560(3) -0.174(3) 0.110(3) 0.074(10) Uani 0.5 1 d . . P A .
O45 O 0.6503(12) 0.5912(17) 0.0658(9) 0.079(6) Uani 1 1 d . . . . .
O47 O 0.188(2) -0.0922(12) 0.2580(13) 0.086(6) Uani 1 1 d . . . . .
O49B O 0.9764(18) 0.0984(19) 0.5025(19) 0.076(7) Uani 0.75 1 d . U P A 2
O50 O 0.2648(17) -0.1689(11) 0.4614(13) 0.076(5) Uani 1 1 d . . . . .
O51 O 0.786(3) -0.038(2) 0.290(2) 0.132(10) Uani 1 1 d . . . . .
O52 O 0.500000 0.000000 0.500000 0.076(8) Uani 1 2 d S . P . .
O48A O 0.457(2) -0.1947(17) 0.3310(18) 0.033(5) Uani 0.5 1 d . U P A 1
O48B O 0.408(4) -0.182(2) 0.294(2) 0.068(9) Uani 0.5 1 d . U P A 2
Na6 Na 0.5889(13) 0.2021(9) 0.5525(9) 0.067(3) Uani 0.75 1 d . . P A -1
Na9 Na 0.3635(10) -0.0649(9) 0.3753(8) 0.057(3) Uani 0.75 1 d . . P A -1
O46 O 0.342(2) -0.1280(12) 0.0763(14) 0.091(7) Uani 1 1 d . . . . .
O0AA O -0.001(5) 0.015(4) 0.026(2) 0.071(14) Uani 0.5 1 d . . P B -1

loop_
_atom_site_aniso_label
_atom_site_aniso_U_11
_atom_site_aniso_U_22
_atom_site_aniso_U_33
_atom_site_aniso_U_23
_atom_site_aniso_U_13
_atom_site_aniso_U_12
W1 0.0169(2) 0.0161(2) 0.0129(2) -0.00043(16) 0.00023(16) 0.00545(16)
W2 0.0144(2) 0.0163(2) 0.01009(19) 0.00170(16) -0.00145(15) 0.00519(16)
W3 0.0134(2) 0.0141(2) 0.0154(2) 0.00041(16) 0.00155(16) 0.00073(15)
W4 0.0163(2) 0.01233(19) 0.0130(2) 0.00373(15) 0.00237(16) 0.00441(15)
W5 0.0168(2) 0.0169(2) 0.0113(2) 0.00493(16) 0.00438(16) 0.00539(16)
W6 0.0159(2) 0.0169(2) 0.01095(19) 0.00634(16) 0.00111(16) 0.00478(16)
W7 0.01327(19) 0.0151(2) 0.0120(2) 0.00145(16) -0.00122(15) 0.00563(15)
W8 0.01063(19) 0.01466(19) 0.0156(2) 0.00064(16) 0.00317(16) 0.00064(15)
W9 0.0154(2) 0.01109(18) 0.0142(2) 0.00401(15) 0.00336(16) 0.00057(15)
Co1 0.0099(6) 0.0108(6) 0.0074(6) 0.0018(5) 0.0002(5) 0.0023(5)
Co2 0.0111(6) 0.0121(6) 0.0107(7) 0.0035(5) 0.0011(5) 0.0027(5)
Fe1 0.0105(7) 0.0087(6) 0.0088(7) 0.0019(5) 0.0005(5) 0.0015(5)
Na1 0.033(4) 0.101(7) 0.071(6) 0.060(6) 0.015(4) 0.010(4)
Na2 0.063(6) 0.101(8) 0.040(5) 0.013(5) 0.012(4) 0.024(6)
Na3 0.058(6) 0.059(6) 0.084(7) 0.014(5) -0.009(5) 0.009(5)
Na4 0.053(9) 0.040(7) 0.029(7) 0.010(6) 0.018(6) 0.010(6)
Na5 0.086(10) 0.072(9) 0.093(10) 0.015(8) 0.006(8) 0.020(8)
Na7 0.060(11) 0.027(7) 0.17(2) 0.032(10) 0.070(13) 0.008(7)
Na8 0.086(7) 0.052(5) 0.071(6) 0.032(5) 0.038(5) 0.017(5)
O10 0.025(5) 0.031(5) 0.032(6) 0.002(4) 0.007(4) 0.009(4)
O1 0.033(5) 0.019(4) 0.025(5) 0.000(4) 0.007(4) 0.008(4)
O1AA 0.034(7) 0.059(8) 0.072(10) 0.043(8) 0.006(6) 0.016(6)
O2 0.026(5) 0.028(5) 0.012(4) 0.007(4) 0.000(3) 0.010(4)
O3 0.020(4) 0.023(5) 0.024(5) -0.007(4) -0.001(4) -0.004(4)
O4 0.023(4) 0.015(4) 0.009(4) 0.000(3) -0.004(3) 0.004(3)
O5 0.015(4) 0.014(4) 0.016(4) 0.002(3) -0.004(3) 0.004(3)
O6 0.015(4) 0.025(4) 0.013(4) 0.002(3) 0.001(3) 0.002(3)
O7 0.021(4) 0.017(4) 0.021(4) 0.007(3) 0.003(4) 0.006(3)
O8 0.018(4) 0.026(5) 0.022(5) 0.008(4) 0.003(4) 0.009(4)
O9 0.017(4) 0.022(4) 0.023(5) 0.000(4) 0.002(4) 0.007(3)
O2AA 0.011(4) 0.016(4) 0.020(4) -0.001(3) -0.002(3) 0.003(3)
O11 0.017(4) 0.013(4) 0.016(4) -0.002(3) 0.007(3) -0.001(3)
O12 0.022(4) 0.012(4) 0.025(5) 0.004(3) 0.003(4) 0.001(3)
O13 0.011(3) 0.014(4) 0.011(4) 0.000(3) 0.003(3) 0.002(3)
O14 0.015(4) 0.014(4) 0.010(4) 0.004(3) 0.002(3) 0.006(3)
O15 0.014(4) 0.012(3) 0.015(4) -0.003(3) 0.003(3) 0.003(3)
O16 0.016(4) 0.021(4) 0.016(4) 0.005(3) 0.006(3) 0.005(3)
O17 0.032(5) 0.024(4) 0.017(4) 0.010(4) 0.011(4) 0.012(4)
O18 0.016(4) 0.016(4) 0.017(4) 0.006(3) 0.002(3) 0.007(3)
O19 0.024(5) 0.022(4) 0.022(5) 0.010(4) 0.008(4) 0.009(4)
O20 0.020(4) 0.012(4) 0.016(4) 0.007(3) 0.001(3) 0.005(3)
O21 0.020(4) 0.016(4) 0.024(5) 0.001(3) 0.003(4) 0.010(3)
O22 0.020(4) 0.015(4) 0.014(4) 0.004(3) 0.003(3) 0.007(3)
O23 0.014(4) 0.023(4) 0.022(5) 0.000(4) 0.004(3) 0.002(3)
O24 0.019(4) 0.015(4) 0.016(4) 0.004(3) 0.007(3) 0.002(3)
O25 0.035(5) 0.016(4) 0.027(5) 0.013(4) 0.010(4) 0.007(4)
O26 0.015(4) 0.016(4) 0.016(4) 0.004(3) 0.004(3) 0.002(3)
O27 0.031(5) 0.017(4) 0.028(5) 0.008(4) 0.014(4) 0.010(4)
O28 0.011(3) 0.016(4) 0.016(4) 0.009(3) 0.003(3) 0.007(3)
O29 0.017(4) 0.014(4) 0.020(4) 0.006(3) 0.005(3) 0.005(3)
O30 0.016(4) 0.021(4) 0.012(4) 0.008(3) 0.005(3) 0.006(3)
O31 0.016(4) 0.018(4) 0.009(4) 0.004(3) -0.002(3) 0.003(3)
O32 0.014(4) 0.009(3) 0.010(4) -0.002(3) -0.004(3) -0.003(3)
O33 0.018(4) 0.012(4) 0.013(4) 0.003(3) 0.001(3) 0.000(3)
O34 0.014(4) 0.011(3) 0.017(4) 0.006(3) 0.007(3) 0.004(3)
O35 0.014(4) 0.021(4) 0.027(5) -0.003(4) 0.001(4) 0.005(3)
O36 0.106(16) 0.079(13) 0.084(14) 0.036(11) 0.003(12) 0.041(12)
O37 0.064(9) 0.051(8) 0.022(6) 0.002(5) 0.016(6) -0.020(7)
O38 0.085(13) 0.116(15) 0.151(17) -0.005(13) -0.005(12) 0.040(12)
O39 0.034(6) 0.048(7) 0.035(6) 0.023(5) 0.015(5) 0.022(5)
O40 0.074(11) 0.088(12) 0.044(9) 0.006(8) 0.034(8) -0.026(9)
O41 0.047(9) 0.096(14) 0.098(14) 0.002(11) 0.008(9) 0.040(10)
O42 0.08(2) 0.041(14) 0.038(14) 0.009(12) -0.037(14) 0.015(14)
O43 0.099(14) 0.061(10) 0.079(12) 0.005(9) 0.048(11) 0.035(10)
O44 0.08(2) 0.08(2) 0.07(2) 0.005(18) 0.038(19) 0.001(19)
O45 0.036(7) 0.162(19) 0.019(6) -0.014(8) 0.004(5) 0.012(10)
O47 0.133(18) 0.036(8) 0.075(13) 0.009(8) 0.006(12) 0.020(10)
O49B 0.043(10) 0.092(13) 0.118(15) 0.073(12) 0.037(10) 0.012(9)
O50 0.097(14) 0.035(8) 0.071(11) 0.010(8) 0.007(10) -0.016(8)
O51 0.14(2) 0.13(2) 0.13(2) 0.007(18) 0.062(19) 0.024(19)
O52 0.073(15) 0.113(19) 0.11(2) 0.095(17) 0.072(15) 0.073(15)
O48A 0.034(8) 0.024(8) 0.038(9) 0.005(7) -0.003(7) 0.017(7)
O48B 0.100(19) 0.047(14) 0.051(15) 0.019(12) 0.021(13) 0.000(13)
Na6 0.095(10) 0.050(7) 0.053(7) 0.014(6) 0.011(7) 0.018(7)
Na9 0.061(7) 0.051(6) 0.060(7) 0.031(6) 0.005(6) 0.017(5)
O46 0.15(2) 0.040(9) 0.075(13) 0.005(8) 0.025(13) 0.027(11)
O0AA 0.057(17) 0.06(3) 0.07(3) 0.02(2) 0.00(3) -0.034(19)

loop_
_atom_type_symbol
_atom_type_description
_atom_type_scat_dispersion_real
_atom_type_scat_dispersion_imag
_atom_type_scat_source
Co Co 0.3494 0.9721 'International Tables Vol C Tables 4.2.6.8 and 6.1.1.4'
Fe Fe 0.3463 0.8444 'International Tables Vol C Tables 4.2.6.8 and 6.1.1.4'
H H 0.0000 0.0000 'International Tables Vol C Tables 4.2.6.8 and 6.1.1.4'
Na Na 0.0362 0.0249 'International Tables Vol C Tables 4.2.6.8 and 6.1.1.4'
O O 0.0106 0.0060 'International Tables Vol C Tables 4.2.6.8 and 6.1.1.4'
W W -0.8490 6.8722 'International Tables Vol C Tables 4.2.6.8 and 6.1.1.4'

loop_
_geom_angle_atom_site_label_1
_geom_angle_atom_site_label_2
_geom_angle_atom_site_label_3
_geom_angle
_geom_angle_site_symmetry_1
_geom_angle_site_symmetry_3
_geom_angle_publ_flag
O1 W1 O4 99.3(4) . . ?
O1 W1 O6 99.4(4) . . ?
O1 W1 O7 100.7(4) . . ?
O1 W1 O8 99.9(5) . . ?
O1 W1 O13 172.0(4) . . ?
O4 W1 O13 86.2(3) . . ?
O6 W1 O4 83.4(4) . . ?
O6 W1 O13 87.1(3) . . ?
O7 W1 O4 159.3(4) . . ?
O7 W1 O6 88.3(4) . . ?
O7 W1 O8 94.0(4) . . ?
O7 W1 O13 74.5(3) . . ?
O8 W1 O4 87.6(4) . . ?
O8 W1 O6 159.9(4) . . ?
O8 W1 O13 74.3(4) . . ?
O2 W2 O4 99.9(4) . . ?
O2 W2 O5 100.6(4) . . ?
O2 W2 O9 98.8(4) . . ?
O2 W2 O2AA 98.5(4) . . ?
O2 W2 O14 170.0(4) . . ?
O4 W2 O5 85.0(4) . . ?
O4 W2 O2AA 160.8(4) . . ?
O4 W2 O14 88.1(3) . . ?
O5 W2 O14 86.0(3) . . ?
O9 W2 O4 90.5(4) . . ?
O9 W2 O5 160.6(4) . . ?
O9 W2 O2AA 92.0(4) . . ?
O9 W2 O14 75.0(3) . . ?
O2AA W2 O5 86.3(4) . . ?
O2AA W2 O14 74.3(3) . . ?
O3 W3 O5 100.5(4) . . ?
O3 W3 O6 100.4(4) . . ?
O3 W3 O11 97.6(4) . . ?
O3 W3 O12 99.9(4) . . ?
O3 W3 O15 170.0(4) . . ?
O5 W3 O11 86.4(4) . . ?
O5 W3 O15 85.6(3) . . ?
O6 W3 O5 85.5(4) . . ?
O6 W3 O11 161.3(4) . . ?
O6 W3 O15 87.9(3) . . ?
O11 W3 O15 74.7(3) . . ?
O12 W3 O5 159.6(4) . . ?
O12 W3 O6 89.3(4) . . ?
O12 W3 O11 92.4(4) . . ?
O12 W3 O15 74.5(3) . . ?
O7 W4 O13 72.5(3) . . ?
O16 W4 O7 83.9(4) . . ?
O16 W4 O13 74.2(3) . . ?
O26 W4 O7 85.5(4) . . ?
O26 W4 O13 86.5(3) . . ?
O26 W4 O16 160.1(4) . . ?
O27 W4 O7 94.7(4) . . ?
O27 W4 O13 165.5(4) . . ?
O27 W4 O16 98.3(4) . . ?
O27 W4 O26 99.3(4) . . ?
O27 W4 O28 103.4(4) . . ?
O28 W4 O7 161.9(3) . . ?
O28 W4 O13 89.5(3) . . ?
O28 W4 O16 92.4(4) . . ?
O28 W4 O26 92.5(4) . . ?
O8 W5 O13 72.6(3) . . ?
O16 W5 O8 83.2(4) . . ?
O16 W5 O13 74.0(3) . . ?
O17 W5 O8 92.4(4) . . ?
O17 W5 O13 163.5(4) . . ?
O17 W5 O16 97.8(4) . . ?
O17 W5 O18 100.0(4) . . ?
O17 W5 O29 104.2(4) . . ?
O18 W5 O8 86.7(4) . . ?
O18 W5 O13 86.5(3) . . ?
O18 W5 O16 159.9(4) . . ?
O29 W5 O8 163.1(4) . . ?
O29 W5 O13 90.5(3) . . ?
O29 W5 O16 91.5(4) . . ?
O29 W5 O18 93.3(4) . . ?
O9 W6 O14 73.3(3) . . ?
O18 W6 O9 86.3(4) . . ?
O18 W6 O14 87.3(3) . . ?
O18 W6 O20 160.6(4) . . ?
O19 W6 O9 92.0(4) . . ?
O19 W6 O14 163.2(4) . . ?
O19 W6 O18 100.1(4) . . ?
O19 W6 O20 96.3(4) . . ?
O19 W6 O30 104.3(4) . . ?
O20 W6 O9 82.7(4) . . ?
O20 W6 O14 74.2(3) . . ?
O30 W6 O9 163.2(4) . . ?
O30 W6 O14 90.0(3) . . ?
O30 W6 O18 94.8(4) . . ?
O30 W6 O20 91.2(4) . . ?
O2AA W7 O14 73.4(3) . . ?
O20 W7 O2AA 85.1(4) . . ?
O20 W7 O14 74.4(3) . . ?
O21 W7 O2AA 94.3(4) . . ?
O21 W7 O14 165.3(4) . . ?
O21 W7 O20 97.0(4) . . ?
O21 W7 O22 100.3(4) . . ?
O21 W7 O31 102.9(4) . . ?
O22 W7 O2AA 86.6(4) . . ?
O22 W7 O14 87.2(3) . . ?
O22 W7 O20 161.3(4) . . ?
O31 W7 O2AA 162.8(4) . . ?
O31 W7 O14 89.4(3) . . ?
O31 W7 O20 91.4(4) . . ?
O31 W7 O22 91.6(4) . . ?
O11 W8 O15 73.4(3) . . ?
O22 W8 O11 85.7(4) . . ?
O22 W8 O15 85.8(3) . . ?
O23 W8 O11 94.3(4) . . ?
O23 W8 O15 166.1(4) . . ?
O23 W8 O22 99.8(4) . . ?
O23 W8 O24 98.4(4) . . ?
O23 W8 O32 103.7(4) . . ?
O24 W8 O11 86.6(4) . . ?
O24 W8 O15 75.0(3) . . ?
O24 W8 O22 160.7(4) . . ?
O32 W8 O11 162.0(4) . . ?
O32 W8 O15 88.9(3) . . ?
O32 W8 O22 89.7(4) . . ?
O32 W8 O24 92.2(4) . . ?
O12 W9 O15 73.2(3) . . ?
O24 W9 O12 83.7(4) . . ?
O24 W9 O15 74.4(3) . . ?
O25 W9 O12 94.6(4) . . ?
O25 W9 O15 165.3(4) . . ?
O25 W9 O24 96.6(4) . . ?
O25 W9 O26 99.5(4) . . ?
O25 W9 O33 102.9(4) . . ?
O26 W9 O12 87.3(4) . . ?
O26 W9 O15 88.3(3) . . ?
O26 W9 O24 162.1(3) . . ?
O33 W9 O12 162.0(3) . . ?
O33 W9 O15 88.9(3) . . ?
O33 W9 O24 90.2(4) . . ?
O33 W9 O26 93.7(4) . . ?
O14 Co1 O13 107.5(3) . . ?
O15 Co1 O13 108.0(3) . . ?
O15 Co1 O14 105.7(4) . . ?
O34 Co1 O13 111.0(3) . . ?
O34 Co1 O14 111.1(3) . . ?
O34 Co1 O15 113.4(4) . . ?
O28 Co2 O31 92.2(3) . 2_666 ?
O28 Co2 O32 175.5(3) . 2_666 ?
O29 Co2 O28 87.2(3) . . ?
O29 Co2 O31 176.0(3) . 2_666 ?
O29 Co2 O32 93.9(3) . 2_666 ?
O32 Co2 O31 86.4(3) 2_666 2_666 ?
O34 Co2 O28 92.6(3) . . ?
O34 Co2 O29 93.3(3) . . ?
O34 Co2 O31 82.7(3) . 2_666 ?
O34 Co2 O32 83.0(3) . 2_666 ?
O34 Co2 O35 177.7(4) . . ?
O35 Co2 O28 88.0(3) . . ?
O35 Co2 O29 88.9(4) . . ?
O35 Co2 O31 95.1(4) . 2_666 ?
O35 Co2 O32 96.4(3) . 2_666 ?
O30 Fe1 O31 88.8(3) 2_666 2_666 ?
O30 Fe1 O32 93.4(3) 2_666 . ?
O32 Fe1 O31 176.8(3) . 2_666 ?
O33 Fe1 O30 93.4(3) . 2_666 ?
O33 Fe1 O31 92.5(3) . 2_666 ?
O33 Fe1 O32 89.6(3) . . ?
O33 Fe1 O34 93.5(3) . . ?
O34 Fe1 O30 93.1(3) 2_666 2_666 ?
O34 Fe1 O30 169.3(3) . 2_666 ?
O34 Fe1 O31 94.5(3) 2_666 2_666 ?
O34 Fe1 O31 82.8(3) . 2_666 ?
O34 Fe1 O32 94.7(3) . . ?
O34 Fe1 O32 83.1(3) 2_666 . ?
O34 Fe1 O33 170.5(3) 2_666 . ?
O34 Fe1 O34 81.1(4) 2_666 . ?
W6 Na1 Na3 162.1(3) 2_665 . ?
Na2 Na1 W6 116.7(3) . 2_665 ?
Na2 Na1 Na3 72.3(3) . . ?
O1AA Na1 W6 77.6(4) . 2_665 ?
O1AA Na1 Na2 142.0(5) . . ?
O1AA Na1 Na3 86.2(4) . . ?
O1AA Na1 O19 80.1(5) . 2_665 ?
O1AA Na1 O45 153.4(6) . . ?
O9 Na1 W6 36.4(3) 2_665 2_665 ?
O9 Na1 Na2 91.2(4) 2_665 . ?
O9 Na1 Na3 133.9(4) 2_665 . ?
O9 Na1 O1AA 81.4(5) 2_665 . ?
O9 Na1 O19 66.5(4) 2_665 2_665 ?
O9 Na1 O39 82.4(4) 2_665 . ?
O9 Na1 O45 72.7(5) 2_665 . ?
O17 Na1 W6 122.5(4) . 2_665 ?
O17 Na1 Na2 99.5(4) . . ?
O17 Na1 Na3 67.7(3) . . ?
O17 Na1 O1AA 100.8(5) . . ?
O17 Na1 O9 158.3(5) . 2_665 ?
O17 Na1 O19 92.4(4) . 2_665 ?
O17 Na1 O39 118.3(5) . . ?
O17 Na1 O45 101.0(6) . . ?
O19 Na1 W6 30.2(2) 2_665 2_665 ?
O19 Na1 Na2 130.7(4) 2_665 . ?
O19 Na1 Na3 153.3(4) 2_665 . ?
O39 Na1 W6 118.8(4) . 2_665 ?
O39 Na1 Na2 44.6(4) . . ?
O39 Na1 Na3 55.4(3) . . ?
O39 Na1 O1AA 97.4(5) . . ?
O39 Na1 O19 148.9(5) . 2_665 ?
O39 Na1 O45 85.5(6) . . ?
O45 Na1 W6 77.9(4) . 2_665 ?
O45 Na1 Na2 46.9(4) . . ?
O45 Na1 Na3 116.3(5) . . ?
O45 Na1 O19 84.0(4) . 2_665 ?
O36 Na2 Na1 106.9(6) . . ?
O36 Na2 O37 92.0(7) . . ?
O36 Na2 O40 169.7(8) . . ?
O36 Na2 O45 79.2(8) . . ?
O37 Na2 Na1 125.1(5) . . ?
O37 Na2 O40 95.3(6) . . ?
O38 Na2 Na1 143.5(7) . . ?
O38 Na2 O36 80.7(9) . . ?
O38 Na2 O37 89.3(8) . . ?
O38 Na2 O40 92.1(8) . . ?
O38 Na2 O45 159.9(10) . . ?
O39 Na2 Na1 45.9(4) . . ?
O39 Na2 O36 99.1(7) . . ?
O39 Na2 O37 167.5(7) . . ?
O39 Na2 O38 98.0(8) . . ?
O39 Na2 O40 74.4(5) . . ?
O39 Na2 O45 86.4(6) . . ?
O40 Na2 Na1 74.6(5) . . ?
O45 Na2 Na1 46.6(5) . . ?
O45 Na2 O37 90.2(6) . . ?
O45 Na2 O40 107.9(7) . . ?
W2 Na3 W3 64.5(2) 1_655 1_655 ?
W2 Na3 W8 92.5(2) 1_655 1_655 ?
W2 Na3 Na1 87.9(3) 1_655 . ?
W3 Na3 Na1 127.3(3) 1_655 . ?
W7 Na3 W2 57.93(18) 1_655 1_655 ?
W7 Na3 W3 92.2(2) 1_655 1_655 ?
W7 Na3 W8 66.07(17) 1_655 1_655 ?
W7 Na3 Na1 110.6(3) 1_655 . ?
W8 Na3 W3 56.60(15) 1_655 1_655 ?
W8 Na3 Na1 175.5(3) 1_655 . ?
O5 Na3 W2 33.2(2) 1_655 1_655 ?
O5 Na3 W3 31.5(2) 1_655 1_655 ?
O5 Na3 W7 76.2(3) 1_655 1_655 ?
O5 Na3 W8 74.6(3) 1_655 1_655 ?
O5 Na3 Na1 107.8(4) 1_655 . ?
O5 Na3 O11 62.1(4) 1_655 1_655 ?
O2AA Na3 W2 32.3(3) 1_655 1_655 ?
O2AA Na3 W3 92.8(4) 1_655 1_655 ?
O2AA Na3 W7 36.4(2) 1_655 1_655 ?
O2AA Na3 W8 96.3(3) 1_655 1_655 ?
O2AA Na3 Na1 81.7(3) 1_655 . ?
O2AA Na3 O5 63.7(4) 1_655 1_655 ?
O2AA Na3 O11 114.2(5) 1_655 1_655 ?
O11 Na3 W2 92.9(4) 1_655 1_655 ?
O11 Na3 W3 32.1(2) 1_655 1_655 ?
O11 Na3 W7 95.8(3) 1_655 1_655 ?
O11 Na3 W8 35.4(2) 1_655 1_655 ?
O11 Na3 Na1 149.0(4) 1_655 . ?
O22 Na3 W2 76.0(4) 1_655 1_655 ?
O22 Na3 W3 74.5(3) 1_655 1_655 ?
O22 Na3 W7 33.7(2) 1_655 1_655 ?
O22 Na3 W8 32.6(2) 1_655 1_655 ?
O22 Na3 Na1 143.7(4) 1_655 . ?
O22 Na3 O5 75.6(4) 1_655 1_655 ?
O22 Na3 O2AA 67.3(4) 1_655 1_655 ?
O22 Na3 O11 65.5(4) 1_655 1_655 ?
O22 Na3 O40 106.4(6) 1_655 . ?
O40 Na3 W2 132.5(5) . 1_655 ?
O40 Na3 W3 163.0(6) . 1_655 ?
O40 Na3 W7 97.4(5) . 1_655 ?
O40 Na3 W8 115.1(5) . 1_655 ?
O40 Na3 Na1 61.8(5) . . ?
O40 Na3 O5 165.4(6) . 1_655 ?
O40 Na3 O2AA 103.3(5) . 1_655 ?
O40 Na3 O11 132.2(6) . 1_655 ?
O41 Na3 W2 85.6(6) . 1_655 ?
O41 Na3 W3 76.4(5) . 1_655 ?
O41 Na3 W7 142.9(7) . 1_655 ?
O41 Na3 W8 128.0(6) . 1_655 ?
O41 Na3 Na1 56.5(6) . . ?
O41 Na3 O5 76.2(6) . 1_655 ?
O41 Na3 O2AA 107.9(8) . 1_655 ?
O41 Na3 O11 92.6(6) . 1_655 ?
O41 Na3 O22 150.2(7) . 1_655 ?
O41 Na3 O40 103.3(7) . . ?
Na7 Na4 Na8 46.3(4) . . ?
O1 Na4 Na7 147.8(8) 2_655 . ?
O1 Na4 Na8 163.4(6) 2_655 . ?
O1 Na4 O3 85.1(6) 2_655 1_655 ?
O1 Na4 O36 79.4(7) 2_655 1_545 ?
O1 Na4 O42 53.6(8) 2_655 . ?
O1 Na4 O43 83.1(6) 2_655 . ?
O1 Na4 O44 100.3(9) 2_655 . ?
O3 Na4 Na7 127.1(7) 1_655 . ?
O3 Na4 Na8 81.3(5) 1_655 . ?
O3 Na4 O36 101.7(8) 1_655 1_545 ?
O3 Na4 O42 55.3(7) 1_655 . ?
O3 Na4 O43 103.0(7) 1_655 . ?
O3 Na4 O44 172.6(10) 1_655 . ?
O36 Na4 Na7 93.7(7) 1_545 . ?
O36 Na4 Na8 112.5(6) 1_545 . ?
O36 Na4 O42 126.4(11) 1_545 . ?
O36 Na4 O44 84.4(11) 1_545 . ?
O42 Na4 Na7 139.6(10) . . ?
O42 Na4 Na8 110.3(8) . . ?
O42 Na4 O44 124.1(12) . . ?
O43 Na4 Na7 87.1(7) . . ?
O43 Na4 Na8 90.8(6) . . ?
O43 Na4 O36 148.2(9) . 1_545 ?
O43 Na4 O42 57.2(9) . . ?
O43 Na4 O44 72.8(11) . . ?
O44 Na4 Na7 47.5(9) . . ?
O44 Na4 Na8 92.6(8) . . ?
O51 Na4 Na7 41.2(10) . . ?
O51 Na4 Na8 20.5(8) . . ?
O51 Na4 O1 167.4(12) . 2_655 ?
O51 Na4 O3 87.5(10) . 1_655 ?
O51 Na4 O36 92.1(11) . 1_545 ?
O51 Na4 O42 128.4(12) . . ?
O51 Na4 O43 108.6(11) . . ?
O51 Na4 O44 88.1(12) . . ?
O42 Na5 O2 89.0(9) . 1_655 ?
O42 Na5 O47 114.1(11) . 2_655 ?
O47 Na5 O2 109.4(8) 2_655 1_655 ?
O0AA Na5 O2 133.2(13) 2_655 1_655 ?
O0AA Na5 O42 86.0(16) 2_655 . ?
O0AA Na5 O47 115.1(12) 2_655 2_655 ?
Na4 Na7 Na6 177.8(7) . 2_656 ?
Na4 Na7 Na9 141.5(7) . . ?
Na8 Na7 Na4 80.5(5) . . ?
Na8 Na7 Na6 99.2(7) . 2_656 ?
Na8 Na7 Na9 91.5(6) . . ?
O25 Na7 Na4 119.0(7) 2_656 . ?
O25 Na7 Na8 46.7(5) 2_656 . ?
O25 Na7 Na6 61.7(5) 2_656 2_656 ?
O25 Na7 Na9 77.7(5) 2_656 . ?
O27 Na7 Na4 96.3(6) . . ?
O27 Na7 Na8 58.9(5) . . ?
O27 Na7 O25 82.0(7) . 2_656 ?
O27 Na7 O37 163.6(13) . 1_545 ?
O27 Na7 O44 106.7(13) . . ?
O27 Na7 O48B 77.6(10) . . ?
O27 Na7 Na6 81.7(6) . 2_656 ?
O27 Na7 Na9 49.1(4) . . ?
O37 Na7 Na4 90.0(6) 1_545 . ?
O37 Na7 Na8 107.7(8) 1_545 . ?
O37 Na7 O25 81.8(7) 1_545 2_656 ?
O37 Na7 Na6 92.2(6) 1_545 2_656 ?
O37 Na7 Na9 128.0(7) 1_545 . ?
O44 Na7 Na4 52.6(9) . . ?
O44 Na7 Na8 130.5(10) . . ?
O44 Na7 O25 167.9(12) . 2_656 ?
O44 Na7 O37 89.1(11) . 1_545 ?
O44 Na7 Na6 127.0(10) . 2_656 ?
O44 Na7 Na9 114.4(11) . . ?
O51 Na7 Na4 37.6(8) . . ?
O51 Na7 Na8 48.9(8) . . ?
O51 Na7 O25 81.5(11) . 2_656 ?
O51 Na7 O27 92.5(9) . . ?
O51 Na7 O37 83.3(10) . 1_545 ?
O51 Na7 O44 89.6(13) . . ?
O51 Na7 O48A 161.7(17) . . ?
O51 Na7 O48B 169.9(14) . . ?
O51 Na7 Na6 143.2(13) . 2_656 ?
O51 Na7 Na9 138.2(10) . . ?
O48A Na7 Na4 160.6(13) . . ?
O48A Na7 Na8 116.8(11) . . ?
O48A Na7 O25 80.3(10) . 2_656 ?
O48A Na7 O27 86.5(8) . . ?
O48A Na7 O37 92.5(8) . 1_545 ?
O48A Na7 O44 108.2(13) . . ?
O48A Na7 Na6 18.8(7) . 2_656 ?
O48A Na7 Na9 37.4(6) . . ?
O48B Na7 Na4 144.7(13) . . ?
O48B Na7 Na8 122.3(11) . . ?
O48B Na7 O44 95.4(14) . . ?
Na9 Na7 Na6 36.3(3) . 2_656 ?
Na7 Na8 Na4 53.2(5) . . ?
Na7 Na8 Na6 105.5(5) . . ?
O10 Na8 Na4 69.6(4) . . ?
O10 Na8 Na7 110.4(6) . . ?
O10 Na8 O27 83.1(4) . . ?
O10 Na8 O49B 92.7(6) . . ?
O10 Na8 Na6 90.8(4) . . ?
O25 Na8 Na4 110.0(4) 2_656 . ?
O25 Na8 Na7 64.3(5) 2_656 . ?
O25 Na8 O10 170.6(6) 2_656 . ?
O25 Na8 O27 87.7(4) 2_656 . ?
O25 Na8 O49B 96.5(6) 2_656 . ?
O25 Na8 Na6 83.5(4) 2_656 . ?
O27 Na8 Na4 76.0(4) . . ?
O27 Na8 Na7 50.2(4) . . ?
O27 Na8 Na6 64.5(3) . . ?
O49B Na8 Na4 101.7(8) . . ?
O49B Na8 Na7 131.4(8) . . ?
O49B Na8 O27 175.7(6) . . ?
O50 Na8 Na4 155.4(6) 2_656 . ?
O50 Na8 Na7 125.6(7) 2_656 . ?
O50 Na8 O10 91.5(6) 2_656 . ?
O50 Na8 O25 86.1(5) 2_656 2_656 ?
O50 Na8 O27 86.5(6) 2_656 . ?
O50 Na8 O49B 94.5(9) 2_656 . ?
O50 Na8 O51 171.0(11) 2_656 . ?
O50 Na8 Na6 22.2(5) 2_656 . ?
O51 Na8 Na4 18.6(8) . . ?
O51 Na8 Na7 47.5(8) . . ?
O51 Na8 O10 86.7(8) . . ?
O51 Na8 O25 94.2(8) . 2_656 ?
O51 Na8 O27 84.5(9) . . ?
O51 Na8 O49B 94.4(11) . . ?
O51 Na8 Na6 148.9(9) . . ?
Na6 Na8 Na4 137.8(4) . . ?
W1 O1 Na4 130.3(6) . 2_655 ?
W2 O2 Na5 113.5(6) . 1_455 ?
W3 O3 Na4 164.2(7) . 1_455 ?
W2 O4 W1 154.3(5) . . ?
W2 O5 Na3 101.2(4) . 1_455 ?
W3 O5 W2 152.1(5) . . ?
W3 O5 Na3 104.9(5) . 1_455 ?
W3 O6 W1 153.9(5) . . ?
W1 O7 W4 115.2(4) . . ?
W1 O8 W5 114.7(5) . . ?
W2 O9 W6 113.9(5) . . ?
W2 O9 Na1 144.5(5) . 2_665 ?
W6 O9 Na1 100.7(4) . 2_665 ?
W2 O2AA W7 114.8(4) . . ?
W2 O2AA Na3 104.2(4) . 1_455 ?
W7 O2AA Na3 97.2(4) . 1_455 ?
W3 O11 W8 114.4(4) . . ?
W3 O11 Na3 102.7(4) . 1_455 ?
W8 O11 Na3 97.2(4) . 1_455 ?
W3 O12 W9 114.7(4) . . ?
W4 O13 W1 97.9(3) . . ?
W5 O13 W1 98.3(3) . . ?
W5 O13 W4 97.2(3) . . ?
Co1 O13 W1 122.7(4) . . ?
Co1 O13 W4 117.8(4) . . ?
Co1 O13 W5 118.0(4) . . ?
W6 O14 W2 97.8(3) . . ?
W6 O14 W7 97.8(3) . . ?
W7 O14 W2 97.5(3) . . ?
Co1 O14 W2 121.5(4) . . ?
Co1 O14 W6 117.4(4) . . ?
Co1 O14 W7 120.0(4) . . ?
W8 O15 W3 97.6(3) . . ?
W9 O15 W3 97.6(3) . . ?
W9 O15 W8 97.0(3) . . ?
Co1 O15 W3 122.4(4) . . ?
Co1 O15 W8 120.5(4) . . ?
Co1 O15 W9 116.5(4) . . ?
W4 O16 W5 112.0(4) . . ?
W5 O17 Na1 146.4(6) . . ?
W6 O18 W5 149.8(5) . . ?
W6 O19 Na1 100.6(4) . 2_665 ?
W7 O20 W6 111.9(4) . . ?
W7 O22 W8 151.0(5) . . ?
W7 O22 Na3 101.9(4) . 1_455 ?
W8 O22 Na3 105.5(4) . 1_455 ?
W8 O24 W9 112.1(4) . . ?
W9 O25 Na7 119.6(5) . 2_656 ?
W9 O25 Na8 162.1(7) . 2_656 ?
W9 O25 Na9 94.3(4) . . ?
Na7 O25 Na9 124.7(5) 2_656 . ?
Na8 O25 Na7 69.0(5) 2_656 2_656 ?
Na8 O25 Na9 92.2(4) 2_656 . ?
W4 O26 Na9 100.1(5) . . ?
W9 O26 W4 149.6(5) . . ?
W9 O26 Na9 103.6(5) . . ?
W4 O27 Na7 159.9(8) . . ?
W4 O27 Na8 120.8(5) . . ?
W4 O27 Na9 95.5(5) . . ?
Na7 O27 Na8 70.9(6) . . ?
Na7 O27 Na9 90.1(5) . . ?
Na8 O27 Na9 122.2(4) . . ?
W4 O28 Co2 140.2(4) . . ?
W4 O28 Na6 114.4(5) . . ?
Co2 O28 Na6 102.7(5) . . ?
W5 O29 Co2 139.6(5) . . ?
W6 O30 Fe1 140.3(5) . 2_666 ?
W7 O31 Co2 126.3(5) . 2_666 ?
W7 O31 Fe1 136.3(5) . 2_666 ?
Fe1 O31 Co2 92.6(3) 2_666 2_666 ?
W8 O32 Co2 128.0(4) . 2_666 ?
W8 O32 Fe1 136.2(4) . . ?
Fe1 O32 Co2 92.4(3) . 2_666 ?
W9 O33 Fe1 140.6(5) . . ?
W9 O33 Na6 112.0(5) . . ?
Fe1 O33 Na6 104.4(5) . . ?
Co1 O34 Co2 119.1(4) . . ?
Co1 O34 Fe1 115.6(4) . . ?
Co1 O34 Fe1 118.1(4) . 2_666 ?
Co2 O34 Fe1 101.1(4) . . ?
Co2 O34 Fe1 100.6(4) . 2_666 ?
Fe1 O34 Fe1 98.9(4) 2_666 . ?
Co2 O35 H35A 109.3 . . ?
Co2 O35 H35B 109.4 . . ?
H35A O35 H35B 104.5 . . ?
Na2 O36 Na4 133.2(11) . 1_565 ?
Na2 O37 Na7 129.3(7) . 1_565 ?
Na2 O39 Na1 89.5(5) . . ?
Na3 O40 Na2 125.3(7) . . ?
Na4 O42 Na5 127.7(13) . . ?
Na7 O44 Na4 79.8(11) . . ?
Na1 O45 Na2 86.5(6) . . ?
Na9 O47 Na5 152.3(12) . 2_655 ?
Na8 O50 Na9 109.6(7) 2_656 . ?
Na6 O50 Na8 132.3(10) 2_656 2_656 ?
Na6 O50 Na9 65.5(7) 2_656 . ?
Na4 O51 Na7 101.3(15) . . ?
Na4 O51 Na8 140.9(16) . . ?
Na7 O51 Na8 83.5(11) . . ?
Na6 O52 Na6 180.0 2_656 . ?
Na9 O52 Na6 120.8(4) . . ?
Na9 O52 Na6 59.2(4) . 2_656 ?
Na7 O48A Na9 107.5(10) . . ?
W4 Na6 Na8 63.4(3) . . ?
W4 Na6 Na9 52.8(2) . . ?
W9 Na6 W4 63.7(2) . . ?
W9 Na6 Co2 89.7(3) . . ?
W9 Na6 Na8 121.0(4) . . ?
W9 Na6 Na9 53.9(2) . . ?
Co2 Na6 W4 62.0(2) . . ?
Co2 Na6 Na8 87.4(3) . . ?
Co2 Na6 Na9 113.9(4) . . ?
Fe1 Na6 W4 89.6(3) . . ?
Fe1 Na6 W9 61.7(2) . . ?
Fe1 Na6 Co2 52.40(17) . . ?
Fe1 Na6 Na8 139.5(4) . . ?
Fe1 Na6 Na9 114.3(4) . . ?
Na8 Na6 Na9 74.1(3) . . ?
O28 Na6 W4 27.2(2) . . ?
O28 Na6 W9 77.0(4) . . ?
O28 Na6 Co2 35.4(3) . . ?
O28 Na6 Fe1 74.9(4) . . ?
O28 Na6 Na8 67.6(4) . . ?
O28 Na6 O33 78.3(5) . . ?
O28 Na6 O52 100.6(5) . . ?
O28 Na6 Na9 80.0(4) . . ?
O33 Na6 W4 77.8(4) . . ?
O33 Na6 W9 28.5(3) . . ?
O33 Na6 Co2 74.2(4) . . ?
O33 Na6 Fe1 33.8(3) . . ?
O33 Na6 Na8 141.1(5) . . ?
O33 Na6 O52 101.5(5) . . ?
O33 Na6 Na9 82.4(4) . . ?
O52 Na6 W4 74.2(3) . . ?
O52 Na6 W9 73.8(3) . . ?
O52 Na6 Co2 136.0(4) . . ?
O52 Na6 Fe1 135.2(5) . . ?
O52 Na6 Na8 68.6(3) . . ?
O52 Na6 Na9 25.7(2) . . ?
W4 Na9 W9 64.47(19) . . ?
W4 Na9 Na7 69.8(3) . . ?
W4 Na9 Na6 54.4(2) . . ?
W9 Na9 Na7 132.3(4) . . ?
W9 Na9 Na6 53.9(3) . . ?
Na7 Na9 Na6 88.7(4) . . ?
O25 Na9 W4 91.0(3) . . ?
O25 Na9 W9 29.4(2) . . ?
O25 Na9 Na7 147.2(6) . . ?
O25 Na9 Na6 58.7(4) . . ?
O26 Na9 W4 33.6(2) . . ?
O26 Na9 W9 31.9(3) . . ?
O26 Na9 Na7 103.4(5) . . ?
O26 Na9 O25 60.7(4) . . ?
O26 Na9 O27 63.1(4) . . ?
O26 Na9 Na6 52.4(3) . . ?
O27 Na9 W4 30.2(2) . . ?
O27 Na9 W9 91.8(3) . . ?
O27 Na9 Na7 40.8(3) . . ?
O27 Na9 O25 113.4(5) . . ?
O27 Na9 Na6 59.9(4) . . ?
O47 Na9 W4 92.9(5) . . ?
O47 Na9 W9 80.9(5) . . ?
O47 Na9 Na7 114.9(8) . . ?
O47 Na9 O25 91.7(7) . . ?
O47 Na9 O26 80.1(5) . . ?
O47 Na9 O27 111.0(7) . . ?
O47 Na9 O50 89.6(8) . . ?
O47 Na9 O48A 108.0(9) . . ?
O47 Na9 Na6 131.4(6) . . ?
O50 Na9 W4 162.2(7) . . ?
O50 Na9 W9 98.6(6) . . ?
O50 Na9 Na7 124.7(7) . . ?
O50 Na9 O25 71.3(6) . . ?
O50 Na9 O26 130.3(8) . . ?
O50 Na9 O27 158.3(7) . . ?
O50 Na9 Na6 111.9(6) . . ?
O52 Na9 W4 82.4(3) . . ?
O52 Na9 W9 80.2(4) . . ?
O52 Na9 Na7 81.1(5) . . ?
O52 Na9 O25 69.8(4) . . ?
O52 Na9 O26 85.8(4) . . ?
O52 Na9 O27 73.5(4) . . ?
O52 Na9 O47 160.7(8) . . ?
O52 Na9 O50 89.5(6) . . ?
O52 Na9 O48A 91.4(7) . . ?
O52 Na9 Na6 33.5(3) . . ?
O48A Na9 W4 104.4(8) . . ?
O48A Na9 W9 166.6(8) . . ?
O48A Na9 Na7 35.1(7) . . ?
O48A Na9 O25 154.1(8) . . ?
O48A Na9 O26 137.9(9) . . ?
O48A Na9 O27 75.8(7) . . ?
O48A Na9 O50 91.6(9) . . ?
O48A Na9 Na6 114.1(7) . . ?

loop_
_geom_bond_atom_site_label_1
_geom_bond_atom_site_label_2
_geom_bond_distance
_geom_bond_site_symmetry_2
_geom_bond_publ_flag
W1 O1 1.726(10) . ?
W1 O4 1.954(8) . ?
W1 O6 1.945(9) . ?
W1 O7 1.879(8) . ?
W1 O8 1.891(10) . ?
W1 O13 2.229(8) . ?
W2 O2 1.759(9) . ?
W2 O4 1.904(9) . ?
W2 O5 1.942(9) . ?
W2 O9 1.887(10) . ?
W2 O2AA 1.918(9) . ?
W2 O14 2.235(8) . ?
W3 O3 1.752(9) . ?
W3 O5 1.923(8) . ?
W3 O6 1.908(9) . ?
W3 O11 1.934(8) . ?
W3 O12 1.901(9) . ?
W3 O15 2.232(8) . ?
W4 O7 2.054(9) . ?
W4 O13 2.176(8) . ?
W4 O16 1.954(9) . ?
W4 O26 1.948(9) . ?
W4 O27 1.750(9) . ?
W4 O28 1.777(8) . ?
W5 O8 2.058(10) . ?
W5 O13 2.168(8) . ?
W5 O16 1.978(9) . ?
W5 O17 1.757(9) . ?
W5 O18 1.936(8) . ?
W5 O29 1.789(9) . ?
W6 O9 2.064(9) . ?
W6 O14 2.162(8) . ?
W6 O18 1.905(8) . ?
W6 O19 1.745(9) . ?
W6 O20 1.995(9) . ?
W6 O30 1.789(8) . ?
W7 O2AA 2.026(8) . ?
W7 O14 2.185(8) . ?
W7 O20 1.958(9) . ?
W7 O21 1.746(8) . ?
W7 O22 1.921(9) . ?
W7 O31 1.839(8) . ?
W8 O11 2.036(8) . ?
W8 O15 2.204(8) . ?
W8 O22 1.948(8) . ?
W8 O23 1.741(9) . ?
W8 O24 1.944(8) . ?
W8 O32 1.830(8) . ?
W9 O12 2.039(9) . ?
W9 O15 2.177(8) . ?
W9 O24 2.010(9) . ?
W9 O25 1.738(9) . ?
W9 O26 1.917(9) . ?
W9 O33 1.816(8) . ?
Co1 O13 1.911(8) . ?
Co1 O14 1.902(8) . ?
Co1 O15 1.889(9) . ?
Co1 O34 1.886(8) . ?
Co2 O28 2.097(8) . ?
Co2 O29 2.080(9) . ?
Co2 O31 2.161(8) 2_666 ?
Co2 O32 2.143(8) 2_666 ?
Co2 O34 2.005(8) . ?
Co2 O35 2.065(9) . ?
Fe1 O30 2.038(8) 2_666 ?
Fe1 O31 2.142(9) 2_666 ?
Fe1 O32 2.136(8) . ?
Fe1 O33 2.019(8) . ?
Fe1 O34 2.025(8) . ?
Fe1 O34 2.009(8) 2_666 ?
Na1 Na2 3.374(16) . ?
Na1 Na3 4.143(13) . ?
Na1 O1AA 2.44(2) . ?
Na1 O9 2.364(12) 2_665 ?
Na1 O17 2.292(12) . ?
Na1 O19 2.632(13) 2_665 ?
Na1 O39 2.425(15) . ?
Na1 O45 2.46(2) . ?
Na2 O36 2.40(2) . ?
Na2 O37 2.490(18) . ?
Na2 O38 2.39(3) . ?
Na2 O39 2.369(15) . ?
Na2 O40 2.61(2) . ?
Na2 O45 2.467(16) . ?
Na3 O5 2.532(15) 1_655 ?
Na3 O2AA 2.468(15) 1_655 ?
Na3 O11 2.586(13) 1_655 ?
Na3 O22 2.417(13) 1_655 ?
Na3 O40 2.43(2) . ?
Na3 O41 2.20(2) . ?
Na4 Na7 3.32(2) . ?
Na4 Na8 4.097(17) . ?
Na4 O1 2.375(17) 2_655 ?
Na4 O3 2.415(17) 1_655 ?
Na4 O36 2.45(2) 1_545 ?
Na4 O42 2.64(3) . ?
Na4 O43 2.44(2) . ?
Na4 O44 2.68(4) . ?
Na4 O51 2.07(3) . ?
Na5 O2 2.85(3) 1_655 ?
Na5 O42 2.82(5) . ?
Na5 O47 2.85(3) 2_655 ?
Na5 O0AA 2.25(7) 2_655 ?
Na7 Na8 3.01(2) . ?
Na7 O25 2.90(3) 2_656 ?
Na7 O27 2.442(19) . ?
Na7 O37 2.60(2) 1_545 ?
Na7 O44 2.49(4) . ?
Na7 O51 2.23(3) . ?
Na7 O48A 2.25(3) . ?
Na7 O48B 2.48(4) . ?
Na7 Na6 3.96(2) 2_656 ?
Na7 Na9 3.74(2) . ?
Na8 O10 2.354(14) . ?
Na8 O25 2.343(12) 2_656 ?
Na8 O27 2.723(15) . ?
Na8 O49B 2.39(2) . ?
Na8 O50 2.28(2) 2_656 ?
Na8 O51 2.28(3) . ?
Na8 Na6 3.902(18) . ?
O25 Na9 2.942(17) . ?
O26 Na9 2.544(13) . ?
O27 Na9 2.828(16) . ?
O28 Na6 2.415(15) . ?
O33 Na6 2.422(17) . ?
O35 H35A 0.8712 . ?
O35 H35B 0.8719 . ?
O47 Na9 2.34(2) . ?
O50 Na6 1.99(3) 2_656 ?
O50 Na9 2.41(2) . ?
O52 Na6 2.668(12) . ?
O52 Na6 2.668(12) 2_656 ?
O52 Na9 2.100(12) . ?
O48A Na9 2.38(3) . ?
Na6 Na9 4.155(18) . ?

loop_
_geom_torsion_atom_site_label_1
_geom_torsion_atom_site_label_2
_geom_torsion_atom_site_label_3
_geom_torsion_atom_site_label_4
_geom_torsion
_geom_torsion_site_symmetry_1
_geom_torsion_site_symmetry_2
_geom_torsion_site_symmetry_3
_geom_torsion_site_symmetry_4
_geom_torsion_publ_flag
O1 W1 O7 W4 172.9(5) . . . . ?
O1 W1 O8 W5 -174.4(5) . . . . ?
O2 W2 O9 W6 174.9(5) . . . . ?
O2 W2 O9 Na1 9.0(10) . . . 2_665 ?
O4 W1 O1 Na4 77.2(8) . . . 2_655 ?
O4 W1 O7 W4 -21.7(14) . . . . ?
O4 W1 O8 W5 86.5(5) . . . . ?
O4 W2 O2 Na5 34.4(8) . . . 1_455 ?
O4 W2 O9 W6 -85.0(5) . . . . ?
O4 W2 O9 Na1 109.1(9) . . . 2_665 ?
O5 W2 O2 Na5 -52.3(8) . . . 1_455 ?
O5 W2 O9 W6 -8.8(14) . . . . ?
O5 W2 O9 Na1 -174.7(9) . . . 2_665 ?
O5 W3 O3 Na4 -154(2) . . . 1_455 ?
O6 W1 O1 Na4 162.0(8) . . . 2_655 ?
O6 W1 O7 W4 -87.9(5) . . . . ?
O6 W1 O8 W5 23.1(13) . . . . ?
O6 W3 O3 Na4 119(2) . . . 1_455 ?
O7 W1 O1 Na4 -108.0(8) . . . 2_655 ?
O7 W1 O8 W5 -72.8(5) . . . . ?
O7 W4 O27 Na7 31.2(19) . . . . ?
O7 W4 O27 Na8 152.7(5) . . . . ?
O7 W4 O27 Na9 -74.4(4) . . . . ?
O7 W4 O28 Co2 -28.2(17) . . . . ?
O7 W4 O28 Na6 128.9(11) . . . . ?
O8 W1 O1 Na4 -12.0(8) . . . 2_655 ?
O8 W1 O7 W4 72.1(5) . . . . ?
O8 W5 O17 Na1 113.9(10) . . . . ?
O8 W5 O29 Co2 18.0(17) . . . . ?
O9 W2 O2 Na5 126.4(7) . . . 1_455 ?
O9 W6 O19 Na1 2.7(4) . . . 2_665 ?
O9 W6 O30 Fe1 -14.8(18) . . . 2_666 ?
O2AA W2 O2 Na5 -140.2(7) . . . 1_455 ?
O2AA W2 O9 W6 76.0(5) . . . . ?
O2AA W2 O9 Na1 -90.0(9) . . . 2_665 ?
O2AA W7 O31 Co2 -120.9(12) . . . 2_666 ?
O2AA W7 O31 Fe1 27.4(16) . . . 2_666 ?
O11 W3 O3 Na4 -66(2) . . . 1_455 ?
O11 W8 O32 Co2 115.1(11) . . . 2_666 ?
O11 W8 O32 Fe1 -37.8(15) . . . . ?
O12 W3 O3 Na4 28(3) . . . 1_455 ?
O12 W9 O25 Na7 -149.1(6) . . . 2_656 ?
O12 W9 O25 Na8 -34(2) . . . 2_656 ?
O12 W9 O25 Na9 76.6(4) . . . . ?
O12 W9 O33 Fe1 17.7(18) . . . . ?
O12 W9 O33 Na6 -138.6(12) . . . . ?
O13 W1 O7 W4 -0.4(4) . . . . ?
O13 W1 O8 W5 -0.2(4) . . . . ?
O13 W4 O27 Na7 5(3) . . . . ?
O13 W4 O27 Na8 126.1(14) . . . . ?
O13 W4 O27 Na9 -101.1(15) . . . . ?
O13 W4 O28 Co2 -24.7(7) . . . . ?
O13 W4 O28 Na6 132.4(5) . . . . ?
O13 W5 O17 Na1 138.7(11) . . . . ?
O13 W5 O29 Co2 20.9(7) . . . . ?
O13 Co1 O15 W3 -54.8(5) . . . . ?
O13 Co1 O15 W8 -178.5(4) . . . . ?
O13 Co1 O15 W9 64.7(5) . . . . ?
O13 Co1 O34 Co2 -1.1(5) . . . . ?
O13 Co1 O34 Fe1 -121.9(4) . . . . ?
O13 Co1 O34 Fe1 121.3(4) . . . 2_666 ?
O14 W2 O9 W6 2.9(4) . . . . ?
O14 W2 O9 Na1 -163.1(10) . . . 2_665 ?
O14 W6 O19 Na1 -25.8(15) . . . 2_665 ?
O14 W6 O30 Fe1 -20.7(7) . . . 2_666 ?
O14 W7 O31 Co2 -124.5(5) . . . 2_666 ?
O14 W7 O31 Fe1 23.8(6) . . . 2_666 ?
O14 Co1 O15 W3 60.0(5) . . . . ?
O14 Co1 O15 W8 -63.8(5) . . . . ?
O14 Co1 O15 W9 179.4(4) . . . . ?
O14 Co1 O34 Co2 -120.6(4) . . . . ?
O14 Co1 O34 Fe1 1.8(6) . . . 2_666 ?
O14 Co1 O34 Fe1 118.6(4) . . . . ?
O15 W3 O3 Na4 -27(4) . . . 1_455 ?
O15 W8 O32 Co2 125.8(5) . . . 2_666 ?
O15 W8 O32 Fe1 -27.1(6) . . . . ?
O15 W9 O25 Na7 -116.0(15) . . . 2_656 ?
O15 W9 O25 Na8 -1(3) . . . 2_656 ?
O15 W9 O25 Na9 109.6(15) . . . . ?
O15 W9 O33 Fe1 22.2(8) . . . . ?
O15 W9 O33 Na6 -134.1(5) . . . . ?
O15 Co1 O34 Co2 120.6(4) . . . . ?
O15 Co1 O34 Fe1 -117.0(4) . . . 2_666 ?
O15 Co1 O34 Fe1 -0.1(5) . . . . ?
O16 W4 O27 Na7 -53.3(19) . . . . ?
O16 W4 O27 Na8 68.2(6) . . . . ?
O16 W4 O27 Na9 -158.9(4) . . . . ?
O16 W4 O28 Co2 49.5(7) . . . . ?
O16 W4 O28 Na6 -153.4(6) . . . . ?
O16 W5 O17 Na1 -162.6(10) . . . . ?
O16 W5 O29 Co2 -53.1(7) . . . . ?
O17 W5 O29 Co2 -151.5(7) . . . . ?
O18 W5 O17 Na1 26.9(11) . . . . ?
O18 W5 O29 Co2 107.4(7) . . . . ?
O18 W6 O19 Na1 89.3(4) . . . 2_665 ?
O18 W6 O30 Fe1 -107.9(7) . . . 2_666 ?
O19 W6 O30 Fe1 150.4(7) . . . 2_666 ?
O20 W6 O19 Na1 -80.2(4) . . . 2_665 ?
O20 W6 O30 Fe1 53.5(7) . . . 2_666 ?
O20 W7 O31 Co2 161.2(5) . . . 2_666 ?
O20 W7 O31 Fe1 -50.5(6) . . . 2_666 ?
O21 W7 O31 Co2 63.6(6) . . . 2_666 ?
O21 W7 O31 Fe1 -148.1(6) . . . 2_666 ?
O22 W7 O31 Co2 -37.3(5) . . . 2_666 ?
O22 W7 O31 Fe1 111.0(6) . . . 2_666 ?
O22 W8 O32 Co2 40.1(6) . . . 2_666 ?
O22 W8 O32 Fe1 -112.8(6) . . . . ?
O23 W8 O32 Co2 -60.0(6) . . . 2_666 ?
O23 W8 O32 Fe1 147.1(6) . . . . ?
O24 W8 O32 Co2 -159.2(6) . . . 2_666 ?
O24 W8 O32 Fe1 47.9(6) . . . . ?
O24 W9 O25 Na7 -64.9(7) . . . 2_656 ?
O24 W9 O25 Na8 50(2) . . . 2_656 ?
O24 W9 O25 Na9 160.8(4) . . . . ?
O24 W9 O33 Fe1 -52.2(8) . . . . ?
O24 W9 O33 Na6 151.6(5) . . . . ?
O25 W9 O33 Fe1 -149.0(8) . . . . ?
O25 W9 O33 Na6 54.7(6) . . . . ?
O26 W4 O27 Na7 117.4(19) . . . . ?
O26 W4 O27 Na8 -121.1(5) . . . . ?
O26 W4 O27 Na9 11.7(5) . . . . ?
O26 W4 O28 Co2 -111.2(7) . . . . ?
O26 W4 O28 Na6 45.8(6) . . . . ?
O26 W9 O25 Na7 122.9(6) . . . 2_656 ?
O26 W9 O25 Na8 -122(2) . . . 2_656 ?
O26 W9 O25 Na9 -11.4(4) . . . . ?
O26 W9 O33 Fe1 110.4(8) . . . . ?
O26 W9 O33 Na6 -45.9(5) . . . . ?
O27 W4 O28 Co2 148.7(7) . . . . ?
O27 W4 O28 Na6 -54.3(6) . . . . ?
O28 W4 O27 Na7 -147.8(19) . . . . ?
O28 W4 O27 Na8 -26.3(6) . . . . ?
O28 W4 O27 Na9 106.6(4) . . . . ?
O29 W5 O17 Na1 -69.1(11) . . . . ?
O30 W6 O19 Na1 -173.1(4) . . . 2_665 ?
O33 W9 O25 Na7 26.8(7) . . . 2_656 ?
O33 W9 O25 Na8 142(2) . . . 2_656 ?
O33 W9 O25 Na9 -107.5(4) . . . . ?
O34 Co1 O15 W3 -178.2(4) . . . . ?
O34 Co1 O15 W8 58.1(5) . . . . ?
O34 Co1 O15 W9 -58.7(5) . . . . ?
